data_4325177
loop_
_publ_author_name
'Di Li'
'Yang Yuan'
'Hai Bi'
'Dandan Yao'
'Xingjia Zhao'
'Wenjing Tian'
'Yue Wang'
'Hongyu Zhang'

_publ_section_title
;
 Boron-Bridged \p-Conjugated Ladders as Efficient Electron-Transporting
 Emitters
;
_journal_name_full 'Inorganic Chemistry'
_journal_page_first 4825
_journal_page_last 4831
_journal_paper_doi 10.1021/ic102554j
_journal_volume 50
_journal_year 2011
_chemical_formula_sum 'C42 H32 B2 N2 O4 S2'
_chemical_formula_weight 714.44
_chemical_name_systematic
; 
 ? 
;
_space_group_IT_number 2
_symmetry_cell_setting triclinic
_symmetry_space_group_name_Hall '-P 1'
_symmetry_space_group_name_H-M 'P -1'
_atom_sites_solution_hydrogens geom
_atom_sites_solution_primary direct
_atom_sites_solution_secondary difmap
_audit_creation_method SHELXL-97
_cell_angle_alpha 105.12(3)
_cell_angle_beta 109.66(3)
_cell_angle_gamma 97.57(3)
_cell_formula_units_Z 1
_cell_length_a 9.5072(19)
_cell_length_b 9.7261(19)
_cell_length_c 10.865(2)
_cell_measurement_temperature 293(2)
_cell_volume 886.3(4)
_computing_structure_refinement 'SHELXL-97 (Sheldrick, 1997)'
_computing_structure_solution 'SHELXS-97 (Sheldrick, 1990)'
_diffrn_ambient_temperature 293(2)
_diffrn_measured_fraction_theta_full 0.989
_diffrn_measured_fraction_theta_max 0.989
_diffrn_radiation_monochromator graphite
_diffrn_radiation_source 'fine-focus sealed tube'
_diffrn_radiation_type MoK\a
_diffrn_radiation_wavelength 0.71073
_diffrn_reflns_av_R_equivalents 0.0191
_diffrn_reflns_av_sigmaI/netI 0.0257
_diffrn_reflns_limit_h_max 12
_diffrn_reflns_limit_h_min -12
_diffrn_reflns_limit_k_max 12
_diffrn_reflns_limit_k_min -12
_diffrn_reflns_limit_l_max 13
_diffrn_reflns_limit_l_min -14
_diffrn_reflns_number 8760
_diffrn_reflns_theta_full 27.47
_diffrn_reflns_theta_max 27.47
_diffrn_reflns_theta_min 3.25
_exptl_absorpt_coefficient_mu 0.197
_exptl_absorpt_correction_T_max 0.9700
_exptl_absorpt_correction_T_min 0.9653
_exptl_absorpt_correction_type multi-scan
_exptl_crystal_density_diffrn 1.339
_exptl_crystal_F_000 372
_exptl_crystal_size_max 0.18
_exptl_crystal_size_mid 0.17
_exptl_crystal_size_min 0.16
_refine_diff_density_max 0.367
_refine_diff_density_min -0.266
_refine_diff_density_rms 0.052
_refine_ls_extinction_method none
_refine_ls_goodness_of_fit_ref 1.102
_refine_ls_hydrogen_treatment riding
_refine_ls_matrix_type full
_refine_ls_number_parameters 236
_refine_ls_number_reflns 4023
_refine_ls_number_restraints 0
_refine_ls_restrained_S_all 1.102
_refine_ls_R_factor_all 0.0501
_refine_ls_R_factor_gt 0.0416
_refine_ls_shift/su_max 0.018
_refine_ls_shift/su_mean 0.003
_refine_ls_structure_factor_coef Fsqd
_refine_ls_weighting_details 'calc w=1/[\s^2^(Fo^2^)+(0.0769P)^2^+0.1368P] where P=(Fo^2^+2Fc^2^)/3'
_refine_ls_weighting_scheme calc
_refine_ls_wR_factor_gt 0.1250
_refine_ls_wR_factor_ref 0.1312
_reflns_number_gt 3293
_reflns_number_total 4023
_reflns_threshold_expression >2sigma(I)
_cod_data_source_file ic102554j_si_002_3.cif
_cod_data_source_block 3
_cod_original_cell_volume 886.3(3)
_cod_database_code 4325177

loop_
_symmetry_equiv_pos_as_xyz
'x, y, z'
'-x, -y, -z'

loop_
_atom_site_label
_atom_site_type_symbol
_atom_site_fract_x
_atom_site_fract_y
_atom_site_fract_z
_atom_site_U_iso_or_equiv
_atom_site_adp_type
_atom_site_occupancy
_atom_site_symmetry_multiplicity
_atom_site_calc_flag
_atom_site_refinement_flags
S1 S 0.27149(4) 0.98114(4) 0.88332(4) 0.03650(14) Uani 1 1 d .
O2 O 0.59619(13) 0.76074(13) 0.67257(11) 0.0395(3) Uani 1 1 d .
N2 N 0.53126(15) 0.87373(13) 0.86802(13) 0.0320(3) Uani 1 1 d .
C10 C 0.45619(17) 0.95803(16) 0.93291(15) 0.0322(3) Uani 1 1 d .
C8 C 0.32349(18) 1.10613(16) 1.04756(16) 0.0336(3) Uani 1 1 d .
C33 C 0.32172(19) 0.78537(17) 0.61270(16) 0.0367(3) Uani 1 1 d .
C37 C 0.42751(18) 0.59168(17) 0.74200(16) 0.0356(3) Uani 1 1 d .
B2 B 0.4642(2) 0.74522(19) 0.71519(18) 0.0340(4) Uani 1 1 d .
C4 C 0.22117(19) 1.18253(18) 1.09473(17) 0.0367(3) Uani 1 1 d .
C13 C 0.73148(19) 0.75466(18) 0.76158(18) 0.0392(4) Uani 1 1 d .
C3 C 0.0801(2) 1.1916(2) 1.0038(2) 0.0469(4) Uani 1 1 d .
H3 H 0.0494 1.1493 0.9087 0.056 Uiso 1 1 calc R
C38 C 0.3627(2) 0.5733(2) 0.83494(19) 0.0471(4) Uani 1 1 d .
H38 H 0.3411 0.6535 0.8874 0.056 Uiso 1 1 calc R
C42 C 0.4559(2) 0.46689(19) 0.6649(2) 0.0478(4) Uani 1 1 d .
H42 H 0.4994 0.4754 0.6015 0.057 Uiso 1 1 calc R
C34 C 0.1720(2) 0.6991(2) 0.55876(19) 0.0480(4) Uani 1 1 d .
H34 H 0.1538 0.6154 0.5827 0.058 Uiso 1 1 calc R
O4 O -0.1509(2) 1.2823(3) 0.97980(19) 0.0902(6) Uani 1 1 d .
C32 C 0.3423(3) 0.9087(2) 0.5729(2) 0.0530(5) Uani 1 1 d .
H32 H 0.4407 0.9687 0.6061 0.064 Uiso 1 1 calc R
C2 C -0.0122(2) 1.2635(3) 1.0568(2) 0.0561(5) Uani 1 1 d .
C7 C 0.0332(2) 1.3228(3) 1.2002(2) 0.0627(6) Uani 1 1 d .
H7 H -0.0307 1.3698 1.2355 0.075 Uiso 1 1 calc R
C14 C 0.8311(2) 0.6870(2) 0.7113(2) 0.0542(5) Uani 1 1 d .
H14 H 0.8042 0.6484 0.6164 0.065 Uiso 1 1 calc R
C41 C 0.4214(3) 0.3319(2) 0.6801(3) 0.0619(6) Uani 1 1 d .
H41 H 0.4409 0.2508 0.6268 0.074 Uiso 1 1 calc R
C35 C 0.0490(2) 0.7344(3) 0.4702(2) 0.0610(5) Uani 1 1 d .
H35 H -0.0496 0.6741 0.4350 0.073 Uiso 1 1 calc R
C36 C 0.0730(3) 0.8577(3) 0.4348(2) 0.0639(6) Uani 1 1 d .
H36 H -0.0094 0.8827 0.3771 0.077 Uiso 1 1 calc R
C31 C 0.2195(3) 0.9447(2) 0.4847(2) 0.0669(6) Uani 1 1 d .
H31 H 0.2365 1.0278 0.4594 0.080 Uiso 1 1 calc R
C39 C 0.3291(3) 0.4369(3) 0.8514(3) 0.0658(6) Uani 1 1 d .
H39 H 0.2868 0.4268 0.9152 0.079 Uiso 1 1 calc R
C40 C 0.3589(3) 0.3172(2) 0.7729(3) 0.0697(7) Uani 1 1 d .
H40 H 0.3362 0.2261 0.7833 0.084 Uiso 1 1 calc R
C1 C -0.1929(4) 1.2490(7) 0.8399(4) 0.153(2) Uani 1 1 d .
H1A H -0.1202 1.3109 0.8218 0.229 Uiso 1 1 calc R
H1B H -0.2935 1.2647 0.7998 0.229 Uiso 1 1 calc R
H1C H -0.1943 1.1481 0.8001 0.229 Uiso 1 1 calc R

loop_
_atom_site_aniso_label
_atom_site_aniso_U_11
_atom_site_aniso_U_22
_atom_site_aniso_U_33
_atom_site_aniso_U_23
_atom_site_aniso_U_13
_atom_site_aniso_U_12
S1 0.0306(2) 0.0385(2) 0.0319(2) 0.00327(16) 0.00813(16) 0.00805(15)
O2 0.0370(6) 0.0484(7) 0.0315(6) 0.0082(5) 0.0152(5) 0.0096(5)
N2 0.0331(7) 0.0297(6) 0.0299(6) 0.0048(5) 0.0121(5) 0.0071(5)
C10 0.0308(7) 0.0296(7) 0.0308(7) 0.0047(6) 0.0094(6) 0.0064(6)
C8 0.0323(8) 0.0310(7) 0.0343(8) 0.0074(6) 0.0122(6) 0.0058(6)
C33 0.0413(9) 0.0343(8) 0.0301(7) 0.0037(6) 0.0137(7) 0.0099(6)
C37 0.0299(8) 0.0336(8) 0.0345(8) 0.0063(6) 0.0063(6) 0.0061(6)
B2 0.0341(9) 0.0325(9) 0.0298(8) 0.0029(7) 0.0118(7) 0.0063(7)
C4 0.0333(8) 0.0380(8) 0.0389(8) 0.0089(6) 0.0170(7) 0.0088(6)
C13 0.0354(9) 0.0424(9) 0.0404(9) 0.0104(7) 0.0188(7) 0.0069(7)
C3 0.0371(9) 0.0613(11) 0.0435(9) 0.0143(8) 0.0177(8) 0.0157(8)
C38 0.0441(10) 0.0475(10) 0.0473(10) 0.0150(8) 0.0167(8) 0.0072(8)
C42 0.0497(11) 0.0368(9) 0.0487(10) 0.0057(7) 0.0151(8) 0.0108(7)
C34 0.0402(10) 0.0554(11) 0.0439(9) 0.0166(8) 0.0116(8) 0.0096(8)
O4 0.0570(10) 0.1624(19) 0.0708(11) 0.0433(12) 0.0298(9) 0.0657(12)
C32 0.0569(12) 0.0405(10) 0.0458(10) 0.0121(8) 0.0046(9) 0.0051(8)
C2 0.0388(10) 0.0796(14) 0.0573(12) 0.0223(10) 0.0236(9) 0.0248(9)
C7 0.0468(11) 0.0856(16) 0.0622(13) 0.0130(11) 0.0333(10) 0.0274(10)
C14 0.0440(10) 0.0732(13) 0.0441(10) 0.0061(9) 0.0251(9) 0.0154(9)
C41 0.0593(13) 0.0351(10) 0.0730(14) 0.0107(9) 0.0086(11) 0.0126(8)
C35 0.0412(11) 0.0762(14) 0.0563(12) 0.0201(10) 0.0087(9) 0.0149(10)
C36 0.0626(14) 0.0718(14) 0.0441(10) 0.0132(10) 0.0033(10) 0.0319(11)
C31 0.0850(17) 0.0465(11) 0.0551(12) 0.0202(9) 0.0060(12) 0.0193(11)
C39 0.0601(14) 0.0702(15) 0.0669(14) 0.0375(12) 0.0190(11) -0.0004(10)
C40 0.0653(14) 0.0430(11) 0.0824(16) 0.0314(11) 0.0021(13) 0.0025(10)
C1 0.093(3) 0.320(6) 0.077(2) 0.078(3) 0.0339(19) 0.124(4)

loop_
_atom_type_symbol
_atom_type_description
_atom_type_scat_dispersion_real
_atom_type_scat_dispersion_imag
_atom_type_scat_source
C C 0.0033 0.0016 'International Tables Vol C Tables 4.2.6.8 and 6.1.1.4'
H H 0.0000 0.0000 'International Tables Vol C Tables 4.2.6.8 and 6.1.1.4'
B B 0.0013 0.0007 'International Tables Vol C Tables 4.2.6.8 and 6.1.1.4'
N N 0.0061 0.0033 'International Tables Vol C Tables 4.2.6.8 and 6.1.1.4'
O O 0.0106 0.0060 'International Tables Vol C Tables 4.2.6.8 and 6.1.1.4'
S S 0.1246 0.1234 'International Tables Vol C Tables 4.2.6.8 and 6.1.1.4'

loop_
_geom_angle_atom_site_label_1
_geom_angle_atom_site_label_2
_geom_angle_atom_site_label_3
_geom_angle
_geom_angle_site_symmetry_1
_geom_angle_site_symmetry_3
C10 S1 C8 88.48(8) . .
C13 O2 B2 116.54(13) . .
C8 N2 C10 110.89(13) 2_677 .
C8 N2 B2 118.66(13) 2_677 .
C10 N2 B2 130.05(13) . .
N2 C10 C10 114.66(17) . 2_677
N2 C10 S1 133.89(12) . .
C10 C10 S1 111.44(15) 2_677 .
N2 C8 C4 120.64(14) 2_677 .
N2 C8 S1 114.52(12) 2_677 .
C4 C8 S1 124.82(13) . .
C32 C33 C34 116.52(17) . .
C32 C33 B2 121.28(16) . .
C34 C33 B2 122.20(15) . .
C38 C37 C42 116.79(16) . .
C38 C37 B2 123.55(14) . .
C42 C37 B2 119.61(15) . .
O2 B2 C33 110.00(13) . .
O2 B2 C37 112.53(13) . .
C33 B2 C37 116.28(14) . .
O2 B2 N2 102.19(12) . .
C33 B2 N2 108.60(12) . .
C37 B2 N2 106.13(12) . .
C3 C4 C13 120.99(15) . 2_677
C3 C4 C8 122.67(15) . .
C13 C4 C8 116.32(15) 2_677 .
O2 C13 C14 119.80(16) . .
O2 C13 C4 122.04(15) . 2_677
C14 C13 C4 118.15(17) . 2_677
C2 C3 C4 119.18(17) . .
C2 C3 H3 120.4 . .
C4 C3 H3 120.4 . .
C37 C38 C39 121.27(19) . .
C37 C38 H38 119.4 . .
C39 C38 H38 119.4 . .
C41 C42 C37 122.0(2) . .
C41 C42 H42 119.0 . .
C37 C42 H42 119.0 . .
C35 C34 C33 122.01(19) . .
C35 C34 H34 119.0 . .
C33 C34 H34 119.0 . .
C2 O4 C1 119.0(2) . .
C31 C32 C33 121.7(2) . .
C31 C32 H32 119.2 . .
C33 C32 H32 119.2 . .
O4 C2 C3 125.05(19) . .
O4 C2 C7 115.18(18) . .
C3 C2 C7 119.77(19) . .
C14 C7 C2 121.28(18) 2_677 .
C14 C7 H7 119.4 2_677 .
C2 C7 H7 119.4 . .
C7 C14 C13 120.56(18) 2_677 .
C7 C14 H14 119.7 2_677 .
C13 C14 H14 119.7 . .
C40 C41 C42 120.0(2) . .
C40 C41 H41 120.0 . .
C42 C41 H41 120.0 . .
C36 C35 C34 119.9(2) . .
C36 C35 H35 120.0 . .
C34 C35 H35 120.0 . .
C35 C36 C31 119.8(2) . .
C35 C36 H36 120.1 . .
C31 C36 H36 120.1 . .
C36 C31 C32 120.1(2) . .
C36 C31 H31 120.0 . .
C32 C31 H31 120.0 . .
C40 C39 C38 119.8(2) . .
C40 C39 H39 120.1 . .
C38 C39 H39 120.1 . .
C41 C40 C39 120.19(19) . .
C41 C40 H40 119.9 . .
C39 C40 H40 119.9 . .
O4 C1 H1A 109.5 . .
O4 C1 H1B 109.5 . .
H1A C1 H1B 109.5 . .
O4 C1 H1C 109.5 . .
H1A C1 H1C 109.5 . .
H1B C1 H1C 109.5 . .

loop_
_geom_bond_atom_site_label_1
_geom_bond_atom_site_label_2
_geom_bond_distance
_geom_bond_site_symmetry_2
S1 C10 1.7189(16) .
S1 C8 1.7386(17) .
O2 C13 1.344(2) .
O2 B2 1.480(2) .
N2 C8 1.330(2) 2_677
N2 C10 1.3675(19) .
N2 B2 1.649(2) .
C10 C10 1.367(3) 2_677
C8 N2 1.330(2) 2_677
C8 C4 1.445(2) .
C33 C32 1.389(2) .
C33 C34 1.393(3) .
C33 B2 1.606(2) .
C37 C38 1.384(2) .
C37 C42 1.398(2) .
C37 B2 1.611(2) .
C4 C3 1.403(3) .
C4 C13 1.404(2) 2_677
C13 C14 1.397(2) .
C13 C4 1.404(2) 2_677
C3 C2 1.373(3) .
C3 H3 0.9300 .
C38 C39 1.395(3) .
C38 H38 0.9300 .
C42 C41 1.376(3) .
C42 H42 0.9300 .
C34 C35 1.391(3) .
C34 H34 0.9300 .
O4 C2 1.368(3) .
O4 C1 1.369(4) .
C32 C31 1.391(3) .
C32 H32 0.9300 .
C2 C7 1.399(3) .
C7 C14 1.358(3) 2_677
C7 H7 0.9300 .
C14 C7 1.358(3) 2_677
C14 H14 0.9300 .
C41 C40 1.359(4) .
C41 H41 0.9300 .
C35 C36 1.366(3) .
C35 H35 0.9300 .
C36 C31 1.376(4) .
C36 H36 0.9300 .
C31 H31 0.9300 .
C39 C40 1.376(4) .
C39 H39 0.9300 .
C40 H40 0.9300 .
C1 H1A 0.9600 .
C1 H1B 0.9600 .
C1 H1C 0.9600 .
